data_2312808
loop_
_publ_author_name
'&#x17b;es&#x142;awska, Ewa'
'Nitek, Wojciech'
'Handzlik, Jadwiga'

_publ_section_title
;
 Crystallographic studies of piperazine derivatives of
 5,5-dimethylhydantoin in the search for structural features of
 &#x3b1;<sub>1</sub>-adrenoreceptors antagonists.
;
_journal_coeditor_code EQ3022
_journal_issue 'Pt 5'
_journal_name_full 'Acta crystallographica. Section C, Structural chemistry'
_journal_page_first 264
_journal_page_last 272
_journal_paper_doi 10.1107/S2053229625002608
_journal_volume 81
_journal_year 2025
_chemical_formula_iupac 'C27 H35 Cl2 N4 O3 +, Cl -'
_chemical_formula_moiety 'C27 H35 Cl2 N4 O3 +, Cl -'
_chemical_formula_sum 'C27 H35 Cl3 N4 O3'
_chemical_formula_weight 569.94
_chemical_name_common
'3-(2,4-Dichlorobenzyl)-1-{2-hydroxy-3-[4-(3,4-dimethylphenyl)piperazin-1-yl]propyl}-5,5-dimethylimidazolidine-2,4-dione hydrochloride'
_chemical_name_systematic
'1-(3-{3-[(2,4-Dichlorophenyl)methyl]-5,5-dimethyl-2,4-dioxoimidazolidin-1-yl}-2-hydroxypropyl)-4-(3,4-dimethylphenyl)piperazin-1-ium chloride'
_space_group_crystal_system triclinic
_space_group_IT_number 2
_space_group_name_Hall '-P 1'
_space_group_name_H-M_alt 'P -1'
_atom_sites_solution_hydrogens geom
_atom_sites_solution_primary dual
_audit_creation_method
;
Olex2 1.5
(compiled 2025.03.04 svn.red2d20d0 for OlexSys, GUI svn.r7181)
;
_cell_angle_alpha 64.5190(10)
_cell_angle_beta 80.3320(10)
_cell_angle_gamma 85.9430(10)
_cell_formula_units_Z 2
_cell_length_a 7.88610(10)
_cell_length_b 13.20000(10)
_cell_length_c 15.05670(10)
_cell_measurement_reflns_used 27288
_cell_measurement_temperature 100.00(10)
_cell_measurement_theta_max 80.0640
_cell_measurement_theta_min 3.2730
_cell_volume 1394.79(3)
_computing_cell_refinement
;
CrysAlis PRO (Rigaku OD, 2020)
;
_computing_data_collection
;
CrysAlis PRO (Rigaku OD, 2020)
;
_computing_data_reduction
;
CrysAlis PRO (Rigaku OD, 2020)
;
_computing_molecular_graphics
;
OLEX2 (Dolomanov <i>et al.</i>, 2009),
ORTEP-3 for Windows (Farrugia, 2012) and
Mercury (Macrae <i>et al.</i>,  2020)
;
_computing_publication_material
;
OLEX2 (Dolomanov <i>et al.</i>, 2009) and
publCIF (Westrip, 2010)
;
_computing_structure_refinement
;
SHELXL2018 (Sheldrick, 2015<i>b</i>)
;
_computing_structure_solution
;
SHELXT2014 (Sheldrick, 2015<i>a</i>)
;
_diffrn_ambient_temperature 100.00(10)
_diffrn_detector 'Hybrid Pixel Array Detector'
_diffrn_detector_area_resol_mean 10.0000
_diffrn_measured_fraction_theta_full 0.999
_diffrn_measured_fraction_theta_max 0.979
_diffrn_measurement_device 'four-circle diffractometer'
_diffrn_measurement_device_type 'Rigaku XtaLAB Synergy Dualflex diffractometer with a HyPix detector'
_diffrn_measurement_method '\w scans'
_diffrn_radiation_monochromator mirror
_diffrn_radiation_probe x-ray
_diffrn_radiation_type 'Cu K\a'
_diffrn_radiation_wavelength 1.54184
_diffrn_reflns_av_R_equivalents 0.0424
_diffrn_reflns_av_unetI/netI 0.0216
_diffrn_reflns_limit_h_max 9
_diffrn_reflns_limit_h_min -9
_diffrn_reflns_limit_k_max 16
_diffrn_reflns_limit_k_min -16
_diffrn_reflns_limit_l_max 19
_diffrn_reflns_limit_l_min -19
_diffrn_reflns_number 45993
_diffrn_reflns_theta_full 67.684
_diffrn_reflns_theta_max 80.608
_diffrn_reflns_theta_min 3.290
_diffrn_source 'micro-focus sealed X-ray tube'
_exptl_absorpt_coefficient_mu 3.266
_exptl_absorpt_correction_T_max 1.000
_exptl_absorpt_correction_T_min 0.290
_exptl_absorpt_correction_type gaussian
_exptl_absorpt_process_details
;
(CrysAlis PRO; Rigaku OD, 2020)
;
_exptl_crystal_colour 'clear colourless'
_exptl_crystal_density_diffrn 1.357
_exptl_crystal_description prism
_exptl_crystal_F_000 600
_exptl_crystal_size_max 0.31
_exptl_crystal_size_mid 0.23
_exptl_crystal_size_min 0.09
_refine_diff_density_max 0.594
_refine_diff_density_min -0.509
_refine_ls_extinction_coef 0.0022(2)
_refine_ls_extinction_expression Fc^*^=kFc[1+0.001xFc^2^\l^3^/sin(2\q)]^-1/4^
_refine_ls_extinction_method
;
SHELXL2018 (Sheldrick, 2015<i>b</i>)
;
_refine_ls_goodness_of_fit_ref 1.052
_refine_ls_hydrogen_treatment constr
_refine_ls_matrix_type full
_refine_ls_number_parameters 439
_refine_ls_number_reflns 5980
_refine_ls_number_restraints 17
_refine_ls_restrained_S_all 1.053
_refine_ls_R_factor_all 0.0351
_refine_ls_R_factor_gt 0.0337
_refine_ls_shift/su_max 0.000
_refine_ls_shift/su_mean 0.000
_refine_ls_structure_factor_coef Fsqd
_refine_ls_weighting_details 'w=1/[\s^2^(Fo^2^)+(0.0391P)^2^+0.7012P] where P=(Fo^2^+2Fc^2^)/3'
_refine_ls_weighting_scheme calc
_refine_ls_wR_factor_gt 0.0870
_refine_ls_wR_factor_ref 0.0881
_reflns_number_gt 5677
_reflns_number_total 5980
_reflns_threshold_expression 'I > 2\s(I)'
_cod_data_source_file eq3022sup1.cif
_cod_data_source_block 3
_cod_depositor_comments 'Adding full bibliography for 2312806--2312811.cif.'
_cod_database_code 2312808
_cod_database_fobs_code 2312808
_shelx_space_group_comment
;
The symmetry employed for this shelxl refinement is uniquely defined
by the following loop, which should always be used as a source of
symmetry information in preference to the above space-group names.
They are only intended as comments.
;
_shelx_estimated_absorpt_t_min 0.431
_shelx_estimated_absorpt_t_max 0.758

loop_
_space_group_symop_operation_xyz
'x, y, z'
'-x, -y, -z'

loop_
_atom_site_type_symbol
_atom_site_label
_atom_site_fract_x
_atom_site_fract_y
_atom_site_fract_z
_atom_site_U_iso_or_equiv
_atom_site_adp_type
_atom_site_calc_flag
_atom_site_occupancy
_atom_site_disorder_assembly
_atom_site_disorder_group
Cl Cl1 0.34657(5) 0.48820(4) 0.29821(3) 0.03600(11) Uani d 1 . .
O O1 0.81166(14) 0.91068(9) -0.02799(8) 0.0251(3) Uani d 0.874(3) A 1
H H1 0.780321 0.965867 -0.076726 0.038 Uiso calc 0.874(3) A 1
O O1A 0.6147(10) 0.9140(6) 0.0139(6) 0.025(2) Uani d 0.126(3) A 2
H H1A 0.622076 0.963724 -0.044840 0.037 Uiso calc 0.126(3) A 2
N N1 0.48696(14) 0.71096(9) -0.01341(8) 0.0195(2) Uani d 1 . .
Cl Cl2 -0.30629(5) 0.41241(3) 0.47755(3) 0.04056(12) Uani d 1 . .
O O2 0.58404(12) 0.53461(8) 0.08533(7) 0.0224(2) Uani d 1 . .
N N2 0.71209(15) 0.78971(9) 0.19507(8) 0.0231(2) Uani d 1 . .
H H2 0.621053 0.848696 0.184736 0.028 Uiso calc 0.9578(16) . .
C C2 0.47189(16) 0.60003(11) 0.04837(9) 0.0191(2) Uani d 1 . .
N N3 0.29680(14) 0.57181(9) 0.06320(8) 0.0195(2) Uani d 1 . .
O O4 0.05647(13) 0.65432(8) -0.00667(8) 0.0289(2) Uani d 1 . .
N N4 0.83768(16) 0.78691(10) 0.36562(9) 0.0261(3) Uani d 1 . .
H H4 0.922214 0.726572 0.366139 0.031 Uiso calc 0.0422(16) B 1
C C4 0.20583(17) 0.65804(11) 0.00234(10) 0.0217(3) Uani d 1 . .
C C5 0.32649(17) 0.75907(11) -0.05254(10) 0.0228(3) Uani d 1 . .
C C6 0.64881(17) 0.77242(11) -0.04571(10) 0.0214(3) Uani d 1 . .
H H6AA 0.652217 0.829208 -0.115396 0.026 Uiso calc 0.874(3) A 1
H H6AB 0.745225 0.719669 -0.044051 0.026 Uiso calc 0.874(3) A 1
H H6BC 0.643385 0.833424 -0.112787 0.026 Uiso calc 0.126(3) A 2
H H6BD 0.740860 0.720613 -0.053678 0.026 Uiso calc 0.126(3) A 2
C C7 0.6735(3) 0.8318(2) 0.02028(18) 0.0215(5) Uani d 0.874(3) A 1
H H7 0.565328 0.872028 0.030986 0.026 Uiso calc 0.874(3) A 1
C C7A 0.706(3) 0.8237(16) 0.0151(13) 0.0215(5) Uani d 0.126(3) A 2
H H7A 0.826359 0.850343 -0.015291 0.026 Uiso calc 0.126(3) A 2
C C8 0.7127(2) 0.74385(12) 0.11949(11) 0.0279(3) Uani d 1 . .
H H8AA 0.626291 0.682975 0.145744 0.033 Uiso calc 0.874(3) A 1
H H8AB 0.826987 0.710890 0.109354 0.033 Uiso calc 0.874(3) A 1
H H8BC 0.817983 0.698075 0.120413 0.033 Uiso calc 0.126(3) A 2
H H8BD 0.613317 0.692310 0.141935 0.033 Uiso calc 0.126(3) A 2
C C9 0.6684(2) 0.69823(12) 0.29790(10) 0.0295(3) Uani d 1 . .
H H9A 0.752783 0.636552 0.307804 0.035 Uiso calc 1 . .
H H9B 0.553054 0.667747 0.305437 0.035 Uiso calc 1 . .
C C10 0.66978(19) 0.74122(12) 0.37610(10) 0.0282(3) Uani d 1 . .
H H10A 0.581249 0.800181 0.368664 0.034 Uiso calc 1 . .
H H10B 0.641883 0.679136 0.443244 0.034 Uiso calc 1 . .
C C11 0.88076(19) 0.84183(12) 0.18587(11) 0.0275(3) Uani d 1 . .
H H11A 0.904578 0.906565 0.119999 0.033 Uiso calc 1 . .
H H11B 0.974058 0.786335 0.190419 0.033 Uiso calc 1 . .
C C12 0.87827(19) 0.88091(12) 0.26727(11) 0.0272(3) Uani d 1 . .
H H12A 0.991970 0.912609 0.261189 0.033 Uiso calc 1 . .
H H12B 0.791060 0.940652 0.259679 0.033 Uiso calc 1 . .
C C13 0.22665(17) 0.45927(11) 0.12411(10) 0.0215(3) Uani d 1 . .
H H13A 0.321890 0.407119 0.149362 0.026 Uiso calc 1 . .
H H13B 0.173337 0.434135 0.081955 0.026 Uiso calc 1 . .
C C14 0.09405(17) 0.45308(10) 0.21135(10) 0.0211(3) Uani d 1 . .
C C15 0.13564(17) 0.46145(11) 0.29435(10) 0.0241(3) Uani d 1 . .
C C16 0.01463(19) 0.44892(12) 0.37665(10) 0.0274(3) Uani d 1 . .
H H16 0.046159 0.454910 0.432392 0.033 Uiso calc 1 . .
C C17 -0.15330(19) 0.42742(11) 0.37482(11) 0.0277(3) Uani d 1 . .
C C18 -0.20213(18) 0.42042(12) 0.29362(11) 0.0283(3) Uani d 1 . .
H H18 -0.318682 0.406686 0.293441 0.034 Uiso calc 1 . .
C C19 -0.07779(18) 0.43382(11) 0.21250(10) 0.0240(3) Uani d 1 . .
H H19 -0.110661 0.429751 0.156237 0.029 Uiso calc 1 . .
C C20 0.3459(2) 0.79350(14) -0.16445(11) 0.0334(3) Uani d 1 . .
H H20A 0.425874 0.856938 -0.199751 0.050 Uiso calc 1 . .
H H20B 0.233551 0.815563 -0.186599 0.050 Uiso calc 1 . .
H H20C 0.390792 0.730101 -0.178806 0.050 Uiso calc 1 . .
C C21 0.25710(19) 0.85487(12) -0.02564(13) 0.0312(3) Uani d 1 . .
H H21A 0.254006 0.831422 0.045845 0.047 Uiso calc 1 . .
H H21B 0.140633 0.874103 -0.042273 0.047 Uiso calc 1 . .
H H21C 0.332130 0.920576 -0.063216 0.047 Uiso calc 1 . .
C C22 0.8590(6) 0.8090(4) 0.4502(4) 0.0206(9) Uani d 0.823(5) C 1
C C22A 0.899(4) 0.815(2) 0.4253(17) 0.030(5) Uani d 0.177(5) C 2
C C23 0.7253(4) 0.8006(3) 0.5266(3) 0.0254(6) Uani d 0.823(5) C 1
H H23 0.612237 0.782033 0.524437 0.031 Uiso calc 0.823(5) C 1
C C23A 1.075(2) 0.8342(14) 0.4275(12) 0.032(3) Uani d 0.177(5) C 2
H H23A 1.161313 0.832543 0.375815 0.038 Uiso calc 0.177(5) C 2
C C24 0.7588(4) 0.8195(2) 0.6053(2) 0.0282(6) Uani d 0.823(5) C 1
H H24 0.667097 0.813202 0.657137 0.034 Uiso calc 0.823(5) C 1
C C24A 1.124(2) 0.8553(11) 0.5037(13) 0.038(4) Uani d 0.177(5) C 2
H H24A 1.240324 0.869885 0.502916 0.046 Uiso calc 0.177(5) C 2
C C25 0.9211(5) 0.8472(2) 0.6116(2) 0.0251(5) Uani d 0.823(5) C 1
C C25A 0.998(3) 0.8542(9) 0.5789(15) 0.032(3) Uani d 0.177(5) C 2
C C26 1.0560(5) 0.8549(2) 0.5349(2) 0.0236(6) Uani d 0.823(5) C 1
C C26A 0.836(3) 0.8372(9) 0.5849(10) 0.034(3) Uani d 0.177(5) C 2
C C27 1.0224(4) 0.8362(3) 0.4553(2) 0.0232(6) Uani d 0.823(5) C 1
H H27 1.113639 0.842266 0.403312 0.028 Uiso calc 0.823(5) C 1
C C27A 0.783(3) 0.8163(16) 0.5025(13) 0.032(4) Uani d 0.177(5) C 2
H H27A 0.664748 0.803615 0.504757 0.039 Uiso calc 0.177(5) C 2
C C28 0.9488(3) 0.86678(19) 0.69973(17) 0.0340(5) Uani d 0.823(5) C 1
H H28A 0.981572 0.796082 0.752081 0.051 Uiso calc 0.823(5) C 1
H H28B 0.842197 0.894737 0.725273 0.051 Uiso calc 0.823(5) C 1
H H28C 1.040597 0.922248 0.679092 0.051 Uiso calc 0.823(5) C 1
C C28A 1.063(3) 0.8759(10) 0.6617(12) 0.077(6) Uani d 0.177(5) C 2
H H28D 0.987104 0.930163 0.677084 0.116 Uiso calc 0.177(5) C 2
H H28E 1.180411 0.905792 0.638342 0.116 Uiso calc 0.177(5) C 2
H H28F 1.061871 0.805227 0.721814 0.116 Uiso calc 0.177(5) C 2
C C29 1.2371(2) 0.88143(16) 0.53844(14) 0.0317(5) Uani d 0.823(5) C 1
H H29A 1.313122 0.883561 0.479059 0.048 Uiso calc 0.823(5) C 1
H H29B 1.276738 0.823371 0.598116 0.048 Uiso calc 0.823(5) C 1
H H29C 1.238990 0.954552 0.540464 0.048 Uiso calc 0.823(5) C 1
C C29A 0.699(2) 0.8415(11) 0.6644(8) 0.066(4) Uani d 0.177(5) C 2
H H29D 0.585847 0.844397 0.644426 0.098 Uiso calc 0.177(5) C 2
H H29E 0.714723 0.908467 0.674573 0.098 Uiso calc 0.177(5) C 2
H H29F 0.705627 0.774289 0.726530 0.098 Uiso calc 0.177(5) C 2
Cl Cl5 0.37553(5) 0.92052(3) 0.19984(3) 0.03521(13) Uani d 0.9578(16) . .
Cl Cl6 1.212(2) 0.7073(11) 0.2679(15) 0.079(5) Uani d 0.0422(16) . .

loop_
_atom_site_aniso_label
_atom_site_aniso_U_11
_atom_site_aniso_U_22
_atom_site_aniso_U_33
_atom_site_aniso_U_12
_atom_site_aniso_U_13
_atom_site_aniso_U_23
Cl1 0.02250(18) 0.0587(2) 0.03340(19) -0.00616(15) -0.00347(13) -0.02513(17)
O1 0.0233(6) 0.0222(6) 0.0285(6) -0.0029(4) -0.0062(4) -0.0083(4)
O1A 0.029(4) 0.021(4) 0.028(4) 0.008(3) -0.004(3) -0.015(3)
N1 0.0168(5) 0.0200(5) 0.0229(5) 0.0009(4) -0.0040(4) -0.0100(4)
Cl2 0.0322(2) 0.0420(2) 0.0350(2) 0.00108(15) 0.01162(15) -0.01083(16)
O2 0.0195(5) 0.0234(4) 0.0245(5) 0.0041(3) -0.0039(4) -0.0107(4)
N2 0.0278(6) 0.0210(5) 0.0231(5) 0.0010(4) -0.0063(4) -0.0109(4)
C2 0.0188(6) 0.0228(6) 0.0191(6) 0.0012(5) -0.0016(5) -0.0127(5)
N3 0.0176(5) 0.0197(5) 0.0222(5) 0.0004(4) -0.0029(4) -0.0101(4)
O4 0.0205(5) 0.0282(5) 0.0386(6) 0.0005(4) -0.0095(4) -0.0130(4)
N4 0.0291(6) 0.0246(6) 0.0265(6) -0.0006(5) -0.0101(5) -0.0105(5)
C4 0.0204(6) 0.0226(6) 0.0252(6) 0.0018(5) -0.0046(5) -0.0128(5)
C5 0.0184(6) 0.0218(6) 0.0280(7) 0.0014(5) -0.0065(5) -0.0095(5)
C6 0.0183(6) 0.0253(6) 0.0224(6) -0.0018(5) -0.0008(5) -0.0124(5)
C7 0.0186(14) 0.0248(8) 0.0231(7) -0.0029(7) -0.0002(8) -0.0126(6)
C7A 0.0186(14) 0.0248(8) 0.0231(7) -0.0029(7) -0.0002(8) -0.0126(6)
C8 0.0385(8) 0.0235(7) 0.0282(7) 0.0061(6) -0.0117(6) -0.0157(6)
C9 0.0384(8) 0.0241(7) 0.0256(7) -0.0063(6) -0.0085(6) -0.0079(6)
C10 0.0302(8) 0.0309(7) 0.0238(6) -0.0037(6) -0.0066(5) -0.0104(6)
C11 0.0260(7) 0.0289(7) 0.0279(7) -0.0007(5) -0.0040(5) -0.0122(6)
C12 0.0288(7) 0.0251(7) 0.0286(7) -0.0021(5) -0.0080(6) -0.0105(6)
C13 0.0218(6) 0.0193(6) 0.0247(6) 0.0002(5) -0.0016(5) -0.0113(5)
C14 0.0205(6) 0.0172(6) 0.0242(6) 0.0010(5) -0.0022(5) -0.0082(5)
C15 0.0194(6) 0.0267(7) 0.0267(6) -0.0005(5) -0.0032(5) -0.0118(5)
C16 0.0278(7) 0.0286(7) 0.0249(7) 0.0015(5) -0.0018(5) -0.0115(6)
C17 0.0251(7) 0.0223(6) 0.0278(7) 0.0021(5) 0.0041(5) -0.0064(5)
C18 0.0191(7) 0.0242(7) 0.0366(8) -0.0001(5) -0.0020(6) -0.0091(6)
C19 0.0227(7) 0.0201(6) 0.0283(7) 0.0009(5) -0.0049(5) -0.0093(5)
C20 0.0305(8) 0.0368(8) 0.0278(7) -0.0027(6) -0.0105(6) -0.0065(6)
C21 0.0213(7) 0.0225(7) 0.0503(9) 0.0034(5) -0.0068(6) -0.0160(6)
C22 0.027(2) 0.0204(12) 0.014(3) 0.0008(12) -0.0051(19) -0.0063(17)
C22A 0.052(14) 0.022(5) 0.005(8) 0.002(7) 0.006(7) -0.001(6)
C23 0.0248(15) 0.0286(14) 0.0211(18) 0.0000(10) -0.0020(12) -0.0094(12)
C23A 0.029(8) 0.027(5) 0.033(8) -0.009(5) -0.018(6) 0.000(5)
C24 0.0284(14) 0.0323(12) 0.0221(13) 0.0014(10) -0.0029(10) -0.0104(10)
C24A 0.032(8) 0.023(5) 0.049(9) -0.001(6) -0.025(6) 0.002(5)
C25 0.0312(17) 0.0232(9) 0.0210(12) 0.0036(11) -0.0083(12) -0.0084(9)
C25A 0.036(10) 0.026(5) 0.039(11) 0.001(7) -0.016(7) -0.014(7)
C26 0.0217(17) 0.0200(9) 0.0271(18) 0.0020(12) -0.0055(11) -0.0078(12)
C26A 0.057(11) 0.022(5) 0.025(7) -0.005(6) -0.008(7) -0.009(4)
C27 0.0230(16) 0.0212(9) 0.0234(14) 0.0017(10) -0.0043(10) -0.0075(10)
C27A 0.046(12) 0.037(7) 0.007(8) -0.005(8) -0.004(8) -0.003(6)
C28 0.0466(13) 0.0327(10) 0.0258(10) 0.0018(9) -0.0123(9) -0.0132(8)
C28A 0.161(19) 0.032(6) 0.052(8) 0.001(9) -0.068(11) -0.012(6)
C29 0.0325(11) 0.0304(9) 0.0339(10) -0.0020(7) -0.0136(8) -0.0117(8)
C29A 0.117(12) 0.051(7) 0.030(5) 0.019(7) -0.008(6) -0.023(5)
Cl5 0.0278(2) 0.0330(2) 0.0347(2) 0.00763(14) -0.00655(15) -0.00553(15)
Cl6 0.079(10) 0.046(7) 0.122(14) 0.012(6) -0.051(9) -0.035(8)

loop_
_atom_type_symbol
_atom_type_description
_atom_type_scat_dispersion_real
_atom_type_scat_dispersion_imag
_atom_type_scat_source
C C 0.0181 0.0091 'International Tables Vol C Tables 4.2.6.8 and 6.1.1.4'
H H 0.0000 0.0000 'International Tables Vol C Tables 4.2.6.8 and 6.1.1.4'
Cl Cl 0.3639 0.7018 'International Tables Vol C Tables 4.2.6.8 and 6.1.1.4'
N N 0.0311 0.0180 'International Tables Vol C Tables 4.2.6.8 and 6.1.1.4'
O O 0.0492 0.0322 'International Tables Vol C Tables 4.2.6.8 and 6.1.1.4'

loop_
_exptl_crystal_face_index_h
_exptl_crystal_face_index_k
_exptl_crystal_face_index_l
_exptl_crystal_face_perp_dist
0 0 -1 0.0395
0 0 1 0.0499
0 1 1 0.0897
0 -1 -1 0.0742
1 0 0 0.1272
-1 0 0 0.1554
1 2 1 0.1273

loop_
_geom_angle_atom_site_label_1
_geom_angle_atom_site_label_2
_geom_angle_atom_site_label_3
_geom_angle_site_symmetry_1
_geom_angle_site_symmetry_3
_geom_angle
_geom_angle_publ_flag
C7 O1 H1 . . 109.5 ?
C7A O1A H1A . . 109.5 ?
C2 N1 C5 . . 112.46(10) ?
C2 N1 C6 . . 123.52(11) ?
C6 N1 C5 . . 123.71(11) ?
C8 N2 H2 . . 108.3 ?
C9 N2 H2 . . 108.3 ?
C9 N2 C8 . . 109.84(10) ?
C9 N2 C11 . . 109.50(11) ?
C11 N2 H2 . . 108.3 ?
C11 N2 C8 . . 112.59(11) ?
N1 C2 N3 . . 106.81(11) ?
O2 C2 N1 . . 128.33(12) ?
O2 C2 N3 . . 124.87(12) ?
C2 N3 C13 . . 124.24(11) ?
C4 N3 C2 . . 111.70(11) ?
C4 N3 C13 . . 123.39(11) ?
C10 N4 H4 . . 105.8 ?
C10 N4 C12 . . 110.06(11) ?
C10 N4 C22 . . 112.8(2) ?
C12 N4 H4 . . 105.8 ?
C22 N4 H4 . . 105.8 ?
C22 N4 C12 . . 115.7(2) ?
C22A N4 C10 . . 129.1(11) ?
C22A N4 C12 . . 105.3(11) ?
N3 C4 C5 . . 107.44(11) ?
O4 C4 N3 . . 125.93(12) ?
O4 C4 C5 . . 126.63(12) ?
N1 C5 C4 . . 101.01(10) ?
N1 C5 C20 . . 111.42(11) ?
N1 C5 C21 . . 112.98(11) ?
C20 C5 C4 . . 109.27(11) ?
C21 C5 C4 . . 109.75(11) ?
C21 C5 C20 . . 111.84(12) ?
N1 C6 H6AA . . 109.1 ?
N1 C6 H6AB . . 109.1 ?
N1 C6 H6BC . . 107.2 ?
N1 C6 H6BD . . 107.2 ?
N1 C6 C7 . . 112.51(13) ?
N1 C6 C7A . . 120.6(10) ?
H6AA C6 H6AB . . 107.8 ?
H6BC C6 H6BD . . 106.8 ?
C7 C6 H6AA . . 109.1 ?
C7 C6 H6AB . . 109.1 ?
C7A C6 H6BC . . 107.2 ?
C7A C6 H6BD . . 107.2 ?
O1 C7 C6 . . 109.52(16) ?
O1 C7 H7 . . 109.4 ?
O1 C7 C8 . . 110.50(17) ?
C6 C7 H7 . . 109.4 ?
C8 C7 C6 . . 108.55(17) ?
C8 C7 H7 . . 109.4 ?
O1A C7A C6 . . 114.4(13) ?
O1A C7A H7A . . 106.4 ?
O1A C7A C8 . . 108.9(12) ?
C6 C7A H7A . . 106.4 ?
C8 C7A C6 . . 113.9(14) ?
C8 C7A H7A . . 106.4 ?
N2 C8 C7 . . 113.04(13) ?
N2 C8 H8AA . . 109.0 ?
N2 C8 H8AB . . 109.0 ?
N2 C8 H8BC . . 107.7 ?
N2 C8 H8BD . . 107.7 ?
C7 C8 H8AA . . 109.0 ?
C7 C8 H8AB . . 109.0 ?
C7A C8 N2 . . 118.4(7) ?
C7A C8 H8BC . . 107.7 ?
C7A C8 H8BD . . 107.7 ?
H8AA C8 H8AB . . 107.8 ?
H8BC C8 H8BD . . 107.1 ?
N2 C9 H9A . . 109.4 ?
N2 C9 H9B . . 109.4 ?
N2 C9 C10 . . 111.21(11) ?
H9A C9 H9B . . 108.0 ?
C10 C9 H9A . . 109.4 ?
C10 C9 H9B . . 109.4 ?
N4 C10 C9 . . 110.08(12) ?
N4 C10 H10A . . 109.6 ?
N4 C10 H10B . . 109.6 ?
C9 C10 H10A . . 109.6 ?
C9 C10 H10B . . 109.6 ?
H10A C10 H10B . . 108.2 ?
N2 C11 H11A . . 109.5 ?
N2 C11 H11B . . 109.5 ?
N2 C11 C12 . . 110.93(11) ?
H11A C11 H11B . . 108.0 ?
C12 C11 H11A . . 109.5 ?
C12 C11 H11B . . 109.5 ?
N4 C12 C11 . . 110.37(11) ?
N4 C12 H12A . . 109.6 ?
N4 C12 H12B . . 109.6 ?
C11 C12 H12A . . 109.6 ?
C11 C12 H12B . . 109.6 ?
H12A C12 H12B . . 108.1 ?
N3 C13 H13A . . 109.0 ?
N3 C13 H13B . . 109.0 ?
N3 C13 C14 . . 113.03(10) ?
H13A C13 H13B . . 107.8 ?
C14 C13 H13A . . 109.0 ?
C14 C13 H13B . . 109.0 ?
C15 C14 C13 . . 123.12(12) ?
C19 C14 C13 . . 119.64(12) ?
C19 C14 C15 . . 117.19(12) ?
C14 C15 Cl1 . . 120.28(10) ?
C16 C15 Cl1 . . 117.02(11) ?
C16 C15 C14 . . 122.69(13) ?
C15 C16 H16 . . 121.1 ?
C17 C16 C15 . . 117.72(13) ?
C17 C16 H16 . . 121.1 ?
C16 C17 Cl2 . . 118.02(12) ?
C16 C17 C18 . . 121.94(13) ?
C18 C17 Cl2 . . 120.02(11) ?
C17 C18 H18 . . 120.6 ?
C17 C18 C19 . . 118.74(13) ?
C19 C18 H18 . . 120.6 ?
C14 C19 H19 . . 119.2 ?
C18 C19 C14 . . 121.69(13) ?
C18 C19 H19 . . 119.2 ?
C5 C20 H20A . . 109.5 ?
C5 C20 H20B . . 109.5 ?
C5 C20 H20C . . 109.5 ?
H20A C20 H20B . . 109.5 ?
H20A C20 H20C . . 109.5 ?
H20B C20 H20C . . 109.5 ?
C5 C21 H21A . . 109.5 ?
C5 C21 H21B . . 109.5 ?
C5 C21 H21C . . 109.5 ?
H21A C21 H21B . . 109.5 ?
H21A C21 H21C . . 109.5 ?
H21B C21 H21C . . 109.5 ?
C23 C22 N4 . . 123.4(4) ?
C27 C22 N4 . . 117.5(3) ?
C27 C22 C23 . . 119.0(4) ?
N4 C22A C23A . . 128.8(17) ?
N4 C22A C27A . . 115(3) ?
C27A C22A C23A . . 116(3) ?
C22 C23 H23 . . 120.3 ?
C24 C23 C22 . . 119.3(3) ?
C24 C23 H23 . . 120.3 ?
C22A C23A H23A . . 119.0 ?
C24A C23A C22A . . 122.0(17) ?
C24A C23A H23A . . 119.0 ?
C23 C24 H24 . . 118.7 ?
C23 C24 C25 . . 122.5(2) ?
C25 C24 H24 . . 118.7 ?
C23A C24A H24A . . 120.9 ?
C25A C24A C23A . . 118.2(13) ?
C25A C24A H24A . . 120.9 ?
C24 C25 C26 . . 118.0(2) ?
C24 C25 C28 . . 119.8(3) ?
C26 C25 C28 . . 122.2(3) ?
C24A C25A C28A . . 115.2(16) ?
C26A C25A C24A . . 125.0(14) ?
C26A C25A C28A . . 120(2) ?
C25 C26 C29 . . 120.9(3) ?
C27 C26 C25 . . 119.5(3) ?
C27 C26 C29 . . 119.6(3) ?
C25A C26A C27A . . 117.0(14) ?
C25A C26A C29A . . 124.9(17) ?
C29A C26A C27A . . 118.1(17) ?
C22 C27 C26 . . 121.5(3) ?
C22 C27 H27 . . 119.2 ?
C26 C27 H27 . . 119.2 ?
C22A C27A C26A . . 122(2) ?
C22A C27A H27A . . 119.0 ?
C26A C27A H27A . . 119.0 ?
C25 C28 H28A . . 109.5 ?
C25 C28 H28B . . 109.5 ?
C25 C28 H28C . . 109.5 ?
H28A C28 H28B . . 109.5 ?
H28A C28 H28C . . 109.5 ?
H28B C28 H28C . . 109.5 ?
C25A C28A H28D . . 109.5 ?
C25A C28A H28E . . 109.5 ?
C25A C28A H28F . . 109.5 ?
H28D C28A H28E . . 109.5 ?
H28D C28A H28F . . 109.5 ?
H28E C28A H28F . . 109.5 ?
C26 C29 H29A . . 109.5 ?
C26 C29 H29B . . 109.5 ?
C26 C29 H29C . . 109.5 ?
H29A C29 H29B . . 109.5 ?
H29A C29 H29C . . 109.5 ?
H29B C29 H29C . . 109.5 ?
C26A C29A H29D . . 109.5 ?
C26A C29A H29E . . 109.5 ?
C26A C29A H29F . . 109.5 ?
H29D C29A H29E . . 109.5 ?
H29D C29A H29F . . 109.5 ?
H29E C29A H29F . . 109.5 ?

loop_
_geom_bond_atom_site_label_1
_geom_bond_atom_site_label_2
_geom_bond_site_symmetry_2
_geom_bond_distance
_geom_bond_publ_flag
Cl1 C15 . 1.7402(14) ?
O1 H1 . 0.8400 ?
O1 C7 . 1.429(3) ?
O1A H1A . 0.8400 ?
O1A C7A . 1.342(16) ?
N1 C2 . 1.3560(17) ?
N1 C5 . 1.4719(16) ?
N1 C6 . 1.4568(16) ?
Cl2 C17 . 1.7408(14) ?
O2 C2 . 1.2172(16) ?
N2 H2 . 1.0000 ?
N2 C8 . 1.5007(17) ?
N2 C9 . 1.4983(18) ?
N2 C11 . 1.4991(18) ?
C2 N3 . 1.4117(16) ?
N3 C4 . 1.3630(17) ?
N3 C13 . 1.4587(16) ?
O4 C4 . 1.2148(17) ?
N4 H4 . 1.0000 ?
N4 C10 . 1.4500(19) ?
N4 C12 . 1.4667(18) ?
N4 C22 . 1.461(5) ?
N4 C22A . 1.28(3) ?
C4 C5 . 1.5278(18) ?
C5 C20 . 1.528(2) ?
C5 C21 . 1.5267(19) ?
C6 H6AA . 0.9900 ?
C6 H6AB . 0.9900 ?
C6 H6BC . 0.9900 ?
C6 H6BD . 0.9900 ?
C6 C7 . 1.548(3) ?
C6 C7A . 1.488(18) ?
C7 H7 . 1.0000 ?
C7 C8 . 1.512(3) ?
C7A H7A . 1.0000 ?
C7A C8 . 1.476(17) ?
C8 H8AA . 0.9900 ?
C8 H8AB . 0.9900 ?
C8 H8BC . 0.9900 ?
C8 H8BD . 0.9900 ?
C9 H9A . 0.9900 ?
C9 H9B . 0.9900 ?
C9 C10 . 1.513(2) ?
C10 H10A . 0.9900 ?
C10 H10B . 0.9900 ?
C11 H11A . 0.9900 ?
C11 H11B . 0.9900 ?
C11 C12 . 1.518(2) ?
C12 H12A . 0.9900 ?
C12 H12B . 0.9900 ?
C13 H13A . 0.9900 ?
C13 H13B . 0.9900 ?
C13 C14 . 1.5114(18) ?
C14 C15 . 1.3939(19) ?
C14 C19 . 1.3923(19) ?
C15 C16 . 1.3865(19) ?
C16 H16 . 0.9500 ?
C16 C17 . 1.381(2) ?
C17 C18 . 1.383(2) ?
C18 H18 . 0.9500 ?
C18 C19 . 1.386(2) ?
C19 H19 . 0.9500 ?
C20 H20A . 0.9800 ?
C20 H20B . 0.9800 ?
C20 H20C . 0.9800 ?
C21 H21A . 0.9800 ?
C21 H21B . 0.9800 ?
C21 H21C . 0.9800 ?
C22 C23 . 1.395(4) ?
C22 C27 . 1.385(7) ?
C22A C23A . 1.44(4) ?
C22A C27A . 1.358(18) ?
C23 H23 . 0.9500 ?
C23 C24 . 1.381(5) ?
C23A H23A . 0.9500 ?
C23A C24A . 1.41(3) ?
C24 H24 . 0.9500 ?
C24 C25 . 1.385(4) ?
C24A H24A . 0.9500 ?
C24A C25A . 1.37(2) ?
C25 C26 . 1.406(4) ?
C25 C28 . 1.508(4) ?
C25A C26A . 1.30(2) ?
C25A C28A . 1.561(18) ?
C26 C27 . 1.391(5) ?
C26 C29 . 1.509(4) ?
C26A C27A . 1.51(2) ?
C26A C29A . 1.49(2) ?
C27 H27 . 0.9500 ?
C27A H27A . 0.9500 ?
C28 H28A . 0.9800 ?
C28 H28B . 0.9800 ?
C28 H28C . 0.9800 ?
C28A H28D . 0.9800 ?
C28A H28E . 0.9800 ?
C28A H28F . 0.9800 ?
C29 H29A . 0.9800 ?
C29 H29B . 0.9800 ?
C29 H29C . 0.9800 ?
C29A H29D . 0.9800 ?
C29A H29E . 0.9800 ?
C29A H29F . 0.9800 ?

loop_
_geom_hbond_atom_site_label_D
_geom_hbond_atom_site_label_H
_geom_hbond_atom_site_label_A
_geom_hbond_site_symmetry_A
_geom_hbond_distance_DH
_geom_hbond_distance_HA
_geom_hbond_distance_DA
_geom_hbond_angle_DHA
_geom_hbond_publ_flag
O1 H1 Cl5 2_675 0.84 2.30 3.1140(10) 162.0 yes
O1A H1A Cl5 2_675 0.84 2.17 3.005(8) 173.6 yes
N2 H2 Cl5 . 1.00 2.12 3.0700(10) 158.9 yes
N4 H4 Cl6 . 1.00 2.56 3.378(19) 138.4 yes

loop_
_geom_torsion_atom_site_label_1
_geom_torsion_atom_site_label_2
_geom_torsion_atom_site_label_3
_geom_torsion_atom_site_label_4
_geom_torsion_site_symmetry_1
_geom_torsion_site_symmetry_2
_geom_torsion_site_symmetry_3
_geom_torsion_site_symmetry_4
_geom_torsion
_geom_torsion_publ_flag
Cl1 C15 C16 C17 . . . . -179.87(11) ?
O1 C7 C8 N2 . . . . 68.82(18) ?
O1A C7A C8 N2 . . . . -32(2) ?
N1 C2 N3 C4 . . . . 8.08(14) ?
N1 C2 N3 C13 . . . . 178.97(11) ?
N1 C6 C7 O1 . . . . -166.45(13) ?
N1 C6 C7 C8 . . . . 72.82(18) ?
N1 C6 C7A O1A . . . . -71.6(17) ?
N1 C6 C7A C8 . . . . 54.5(16) ?
Cl2 C17 C18 C19 . . . . 179.37(10) ?
O2 C2 N3 C4 . . . . -171.83(12) ?
O2 C2 N3 C13 . . . . -0.94(19) ?
N2 C9 C10 N4 . . . . -58.67(16) ?
N2 C11 C12 N4 . . . . 57.31(15) ?
C2 N1 C5 C4 . . . . 3.48(13) ?
C2 N1 C5 C20 . . . . -112.47(13) ?
C2 N1 C5 C21 . . . . 120.63(12) ?
C2 N1 C6 C7 . . . . -94.64(16) ?
C2 N1 C6 C7A . . . . -87.3(8) ?
C2 N3 C4 O4 . . . . 173.70(13) ?
C2 N3 C4 C5 . . . . -5.86(14) ?
C2 N3 C13 C14 . . . . 118.37(13) ?
N3 C4 C5 N1 . . . . 1.52(13) ?
N3 C4 C5 C20 . . . . 119.04(12) ?
N3 C4 C5 C21 . . . . -117.99(12) ?
N3 C13 C14 C15 . . . . -71.63(16) ?
N3 C13 C14 C19 . . . . 110.96(13) ?
O4 C4 C5 N1 . . . . -178.04(13) ?
O4 C4 C5 C20 . . . . -60.52(18) ?
O4 C4 C5 C21 . . . . 62.45(18) ?
N4 C22 C23 C24 . . . . 177.9(3) ?
N4 C22 C27 C26 . . . . -177.8(3) ?
N4 C22A C23A C24A . . . . -174(2) ?
N4 C22A C27A C26A . . . . 174.3(16) ?
C4 N3 C13 C14 . . . . -71.78(15) ?
C5 N1 C2 O2 . . . . 172.91(12) ?
C5 N1 C2 N3 . . . . -7.00(14) ?
C5 N1 C6 C7 . . . . 92.27(16) ?
C5 N1 C6 C7A . . . . 99.6(8) ?
C6 N1 C2 O2 . . . . -0.9(2) ?
C6 N1 C2 N3 . . . . 179.22(10) ?
C6 N1 C5 C4 . . . . 177.24(11) ?
C6 N1 C5 C20 . . . . 61.30(16) ?
C6 N1 C5 C21 . . . . -65.60(16) ?
C6 C7 C8 N2 . . . . -171.06(13) ?
C6 C7A C8 N2 . . . . -160.6(9) ?
C8 N2 C9 C10 . . . . 178.98(12) ?
C8 N2 C11 C12 . . . . -176.65(11) ?
C9 N2 C8 C7 . . . . 153.40(15) ?
C9 N2 C8 C7A . . . . 163.6(11) ?
C9 N2 C11 C12 . . . . -54.15(15) ?
C10 N4 C12 C11 . . . . -60.37(15) ?
C10 N4 C22 C23 . . . . -7.7(5) ?
C10 N4 C22 C27 . . . . 170.3(3) ?
C10 N4 C22A C23A . . . . 163.3(16) ?
C10 N4 C22A C27A . . . . -10(3) ?
C11 N2 C8 C7 . . . . -84.29(17) ?
C11 N2 C8 C7A . . . . -74.0(11) ?
C11 N2 C9 C10 . . . . 54.86(15) ?
C12 N4 C10 C9 . . . . 60.77(15) ?
C12 N4 C22 C23 . . . . 120.3(4) ?
C12 N4 C22 C27 . . . . -61.7(4) ?
C12 N4 C22A C23A . . . . -64(3) ?
C12 N4 C22A C27A . . . . 123.2(19) ?
C13 N3 C4 O4 . . . . 2.7(2) ?
C13 N3 C4 C5 . . . . -176.84(11) ?
C13 C14 C15 Cl1 . . . . 3.80(18) ?
C13 C14 C15 C16 . . . . -175.99(12) ?
C13 C14 C19 C18 . . . . 175.86(12) ?
C14 C15 C16 C17 . . . . -0.1(2) ?
C15 C14 C19 C18 . . . . -1.70(19) ?
C15 C16 C17 Cl2 . . . . -179.62(11) ?
C15 C16 C17 C18 . . . . -1.2(2) ?
C16 C17 C18 C19 . . . . 1.0(2) ?
C17 C18 C19 C14 . . . . 0.5(2) ?
C19 C14 C15 Cl1 . . . . -178.74(10) ?
C19 C14 C15 C16 . . . . 1.5(2) ?
C22 N4 C10 C9 . . . . -168.4(2) ?
C22 N4 C12 C11 . . . . 170.3(2) ?
C22 C23 C24 C25 . . . . 0.3(5) ?
C22A N4 C10 C9 . . . . -168.1(17) ?
C22A N4 C12 C11 . . . . 156.9(14) ?
C22A C23A C24A C25A . . . . 2(2) ?
C23 C22 C27 C26 . . . . 0.2(6) ?
C23 C24 C25 C26 . . . . -0.7(4) ?
C23 C24 C25 C28 . . . . 180.0(3) ?
C23A C22A C27A C26A . . . . 0(3) ?
C23A C24A C25A C26A . . . . -1(2) ?
C23A C24A C25A C28A . . . . 178.8(11) ?
C24 C25 C26 C27 . . . . 0.8(4) ?
C24 C25 C26 C29 . . . . -178.2(2) ?
C24A C25A C26A C27A . . . . 0(2) ?
C24A C25A C26A C29A . . . . -176.9(12) ?
C25 C26 C27 C22 . . . . -0.6(5) ?
C25A C26A C27A C22A . . . . 0(3) ?
C27 C22 C23 C24 . . . . -0.1(6) ?
C27A C22A C23A C24A . . . . -1(3) ?
C28 C25 C26 C27 . . . . -179.8(2) ?
C28 C25 C26 C29 . . . . 1.1(4) ?
C28A C25A C26A C27A . . . . -179.7(11) ?
C28A C25A C26A C29A . . . . 2.9(18) ?
C29 C26 C27 C22 . . . . 178.4(3) ?
C29A C26A C27A C22A . . . . 177.6(18) ?
